data_3000496
loop_
_publ_author_name
'Hettler, Simon'
'Singha-Roy, Kankona'
'Arenal, Raul'
'Panchakarla, Leela'

_publ_section_title
;
 Stable CoO~2 Nanoscrolls With Outstanding Electrical Properties
;
_journal_name_full 'Advanced Materials Interfaces'
_journal_year 2024
_chemical_formula_sum 'Co O2'
_chemical_formula_weight 90.93
_chemical_name_common 'cobalt dioxide'
_space_group_IT_number 8
_space_group_name_Hall 'C -2y'
_space_group_name_H-M_alt 'C 1 m 1'
_symmetry_cell_setting monoclinic
_cell_angle_alpha 90
_cell_angle_beta 98
_cell_angle_gamma 90
_cell_formula_units_Z 3
_cell_length_a 4.83
_cell_length_b 2.82
_cell_length_c 4.5
_cell_volume 60.696
_diffrn_radiation_type 'electron 300 kV'
_journal_article_reference 2400317
_cod_data_source_file CoO2_nanoscrolls.cif
_cod_data_source_block cobaltdioxideNSs
_cod_depositor_comments 'Releasing structure 3000496 into public domain as published material.'
_cod_original_cell_volume 60.806
_cod_original_sg_symbol_H-M 'C m'
_cod_database_code 3000496

loop_
_space_group_symop_id
_space_group_symop_operation_xyz
1 'x, y, z'
2 'x, -y, z'
3 'x+1/2, y+1/2, z'
4 'x+1/2, -y+1/2, z'

loop_
_atom_site_type_symbol
_atom_site_label
_atom_site_occupancy
_atom_site_fract_x
_atom_site_fract_y
_atom_site_fract_z
_atom_site_U_iso_or_equiv
_atom_site_adp_type
Co Co1 1.0 0.363000 0.000000 0.200000 1 Uiso
O O1 1.0 0.727000 0.000000 0.450000 1 Uiso
O O2 1.0 0.000000 0.000000 0.000000 1 Uiso

loop_
_atom_type_symbol
Co
O
